data_4128259
loop_
_publ_author_name
'Sung, Siyoung'
'Li, Xiaohui'
'Wolf, Lucienna M.'
'Meeder, Jeremy R.'
'Bhuvanesh, Nattamai S.'
'Grice, Kyle A.'
'Panetier, Julien A.'
'Nippe, Michael'

_publ_section_title
;
 Synergistic Effects of Imidazolium-Functionalization on
 fac-Mn(CO)<sub>3</sub> Bipyridine Catalyst Platforms for Electrocatalytic
 Carbon Dioxide Reduction.
;
_journal_issue 16
_journal_name_full 'Journal of the American Chemical Society'
_journal_page_first 6569
_journal_page_last 6582
_journal_paper_doi 10.1021/jacs.8b13657
_journal_volume 141
_journal_year 2019
_chemical_formula_moiety 'C19 H17 Br Mn N4 O3, 1(F6 P)'
_chemical_formula_sum 'C19 H17 Br F6 Mn N4 O3 P'
_chemical_formula_weight 629.18
_space_group_crystal_system monoclinic
_space_group_IT_number 14
_space_group_name_Hall '-P 2ybc'
_space_group_name_H-M_alt 'P 1 21/c 1'
_symmetry_space_group_name_Hall '-P 2ybc'
_symmetry_space_group_name_H-M 'P 1 21/c 1'
_atom_sites_solution_hydrogens geom
_audit_creation_date 2018-07-16
_audit_creation_method
;
Olex2 1.2
(compiled 2018.05.29 svn.r3508 for OlexSys, GUI svn.r5506)
;
_cell_angle_alpha 90
_cell_angle_beta 107.9097(8)
_cell_angle_gamma 90
_cell_formula_units_Z 4
_cell_length_a 7.72670(10)
_cell_length_b 29.1116(5)
_cell_length_c 10.7432(2)
_cell_measurement_reflns_used 9249
_cell_measurement_temperature 110.0
_cell_measurement_theta_max 61.678
_cell_measurement_theta_min 3.036
_cell_volume 2299.44(7)
_computing_cell_refinement 'SAINT V8.38A (Bruker AXS, 2016)'
_computing_data_reduction 'SAINT V8.38A (Bruker AXS, 2016)'
_computing_molecular_graphics 'Olex2 (Dolomanov et al., 2009)'
_computing_publication_material 'Olex2 (Dolomanov et al., 2009)'
_computing_structure_refinement 'ShelXL (Sheldrick, 2015)'
_diffrn_ambient_temperature 110.0
_diffrn_measured_fraction_theta_full 0.957
_diffrn_measured_fraction_theta_max 0.957
_diffrn_measurement_device_type 'Bruker CCD Detector'
_diffrn_radiation_type CuK\a
_diffrn_radiation_wavelength 1.54178
_diffrn_reflns_av_R_equivalents 0.0308
_diffrn_reflns_av_unetI/netI 0.0191
_diffrn_reflns_Laue_measured_fraction_full 0.957
_diffrn_reflns_Laue_measured_fraction_max 0.957
_diffrn_reflns_limit_h_max 8
_diffrn_reflns_limit_h_min -8
_diffrn_reflns_limit_k_max 32
_diffrn_reflns_limit_k_min -32
_diffrn_reflns_limit_l_max 12
_diffrn_reflns_limit_l_min -12
_diffrn_reflns_number 28108
_diffrn_reflns_point_group_measured_fraction_full 0.957
_diffrn_reflns_point_group_measured_fraction_max 0.957
_diffrn_reflns_theta_full 61.674
_diffrn_reflns_theta_max 61.674
_diffrn_reflns_theta_min 3.036
_exptl_absorpt_coefficient_mu 8.105
_exptl_absorpt_correction_T_max 0.7520
_exptl_absorpt_correction_T_min 0.5009
_exptl_absorpt_correction_type multi-scan
_exptl_absorpt_process_details
'SADABS-2016/2 (Bruker,2016/2) was used for absorption correction. wR2(int) was 0.1196 before and 0.0442 after correction. The Ratio of minimum to maximum transmission is 0.6661. The \l/2 correction factor is Not present.'
_exptl_crystal_colour orange
_exptl_crystal_colour_primary orange
_exptl_crystal_density_diffrn 1.817
_exptl_crystal_description plate
_exptl_crystal_F_000 1248
_exptl_crystal_size_max 0.105
_exptl_crystal_size_mid 0.098
_exptl_crystal_size_min 0.032
_refine_diff_density_max 0.593
_refine_diff_density_min -0.345
_refine_diff_density_rms 0.065
_refine_ls_extinction_method none
_refine_ls_goodness_of_fit_ref 1.058
_refine_ls_hydrogen_treatment constr
_refine_ls_matrix_type full
_refine_ls_number_parameters 355
_refine_ls_number_reflns 3441
_refine_ls_number_restraints 357
_refine_ls_restrained_S_all 1.116
_refine_ls_R_factor_all 0.0274
_refine_ls_R_factor_gt 0.0271
_refine_ls_shift/su_max 0.002
_refine_ls_shift/su_mean 0.000
_refine_ls_structure_factor_coef Fsqd
_refine_ls_weighting_details 'w=1/[\s^2^(Fo^2^)+(0.0373P)^2^+3.2035P] where P=(Fo^2^+2Fc^2^)/3'
_refine_ls_weighting_scheme calc
_refine_ls_wR_factor_gt 0.0709
_refine_ls_wR_factor_ref 0.0711
_reflns_Friedel_coverage 0.000
_reflns_number_gt 3387
_reflns_number_total 3441
_reflns_threshold_expression 'I > 2\s(I)'
_cod_data_source_file ja8b13657_si_002.cif
_cod_data_source_block cu_mn_ssy_036_03_0m
_cod_database_code 4128259
_shelx_shelxl_version_number 2018/3
_shelx_space_group_comment
;
The symmetry employed for this shelxl refinement is uniquely defined
by the following loop, which should always be used as a source of
symmetry information in preference to the above space-group names.
They are only intended as comments.
;
_shelx_estimated_absorpt_t_max 0.781
_shelx_estimated_absorpt_t_min 0.483
_olex2_refinement_description
;
1. Fixed Uiso
 At 1.2 times of:
  All C(H) groups, All C(H,H) groups
 At 1.5 times of:
  All C(H,H,H) groups
2. Shared sites
{F1, F1A}
{F2, F2A}
{P1, P1A}
3. Restrained distances
 P1-F1 \\sim P1A-F1A
 with sigma of 0.02
 P1-F2 \\sim P1A-F2A
 with sigma of 0.02
 P1-F3 \\sim P1A-F3A
 with sigma of 0.02
 P1-F4 \\sim P1A-F4A
 with sigma of 0.02
 P1-F5 \\sim P1A-F5A
 with sigma of 0.02
 P1-F6 \\sim P1A-F6A
 with sigma of 0.02
 F1-F2 \\sim F1A-F2A
 with sigma of 0.04
 F1-F3 \\sim F1A-F3A
 with sigma of 0.04
 F1-F4 \\sim F1A-F4A
 with sigma of 0.04
 F1-F5 \\sim F1A-F5A
 with sigma of 0.04
 F1-F6 \\sim F1A-F6A
 with sigma of 0.04
 F2-F3 \\sim F2A-F3A
 with sigma of 0.04
 F2-F4 \\sim F2A-F4A
 with sigma of 0.04
 F2-F5 \\sim F2A-F5A
 with sigma of 0.04
 F2-F6 \\sim F2A-F6A
 with sigma of 0.04
 F3-F4 \\sim F3A-F4A
 with sigma of 0.04
 F3-F5 \\sim F3A-F5A
 with sigma of 0.04
 F3-F6 \\sim F3A-F6A
 with sigma of 0.04
 F4-F5 \\sim F4A-F5A
 with sigma of 0.04
 F4-F6 \\sim F4A-F6A
 with sigma of 0.04
 F5-F6 \\sim F5A-F6A
 with sigma of 0.04
4. Uiso/Uaniso restraints and constraints
F4 \\sim P1 \\sim F1 \\sim F2 \\sim F3 \\sim F5 \\sim F6 \\sim F4A \\sim F1A
\\sim P1A \\sim F5A \\sim F3A \\sim F6A \\sim F2A: within 2A with sigma of
0.005 and sigma for terminal atoms of 0.01
Uanis(P1) = Uanis(P1A)
Uanis(F1) = Uanis(F1A)
Uanis(F2) = Uanis(F2A)
5. Rigid body (RIGU) restrains
 F4, P1, F1, F2, F3, F5, F6, F4A, F1A, P1A, F5A, F3A, F6A, F2A
 with sigma for 1-2 distances of 0.005 and sigma for 1-3 distances of 0.005
6. Others
 Sof(F1A)=Sof(P1A)=Sof(F5A)=Sof(F4A)=Sof(F3A)=Sof(F6A)=Sof(F2A)=1-FVAR(1)
 Sof(P1)=Sof(F1)=Sof(F2)=Sof(F3)=Sof(F4)=Sof(F5)=Sof(F6)=FVAR(1)
7.a Secondary CH2 refined with riding coordinates:
 C12(H12A,H12B)
7.b Aromatic/amide H refined with riding coordinates:
 C2(H2), C3(H3), C4(H4), C8(H8), C9(H9), C10(H10), C13(H13), C14(H14), C15(H15)
7.c Idealised Me refined as rotating group:
 C6(H6A,H6B,H6C), C16(H16A,H16B,H16C)
;
_olex2_submission_special_instructions 'No special instructions were received'

loop_
_space_group_symop_operation_xyz
'x, y, z'
'-x, y+1/2, -z+1/2'
'-x, -y, -z'
'x, -y-1/2, z-1/2'

loop_
_atom_site_label
_atom_site_type_symbol
_atom_site_fract_x
_atom_site_fract_y
_atom_site_fract_z
_atom_site_U_iso_or_equiv
_atom_site_adp_type
_atom_site_occupancy
_atom_site_site_symmetry_order
_atom_site_calc_flag
_atom_site_refinement_flags_posn
_atom_site_refinement_flags_adp
_atom_site_refinement_flags_occupancy
_atom_site_disorder_assembly
_atom_site_disorder_group
Br1 Br 0.13184(3) 0.55654(2) 0.29511(2) 0.01966(10) Uani 1 1 d . . . . .
Mn2 Mn 0.41901(5) 0.58755(2) 0.25991(4) 0.01248(12) Uani 1 1 d . . . . .
O1 O 0.3136(3) 0.67038(7) 0.37797(19) 0.0295(5) Uani 1 1 d . . . . .
O2 O 0.7403(3) 0.63153(7) 0.2216(2) 0.0291(5) Uani 1 1 d . . . . .
O3 O 0.6109(3) 0.57231(7) 0.54057(19) 0.0298(5) Uani 1 1 d . . . . .
N1 N 0.4455(3) 0.52340(7) 0.18318(19) 0.0133(4) Uani 1 1 d . . . . .
N2 N 0.2673(3) 0.59679(7) 0.0642(2) 0.0130(4) Uani 1 1 d . . . . .
N3 N 0.1235(3) 0.71136(7) 0.0639(2) 0.0159(4) Uani 1 1 d . . . . .
N4 N -0.0470(3) 0.77058(8) 0.0510(2) 0.0254(5) Uani 1 1 d . . . . .
C1 C 0.3110(3) 0.51519(8) 0.0695(2) 0.0144(5) Uani 1 1 d . . . . .
C2 C 0.2752(3) 0.47155(8) 0.0149(2) 0.0172(5) Uani 1 1 d . . . . .
H2 H 0.181357 0.466948 -0.065301 0.021 Uiso 1 1 calc R . . . .
C3 C 0.3786(4) 0.43499(9) 0.0794(3) 0.0212(6) Uani 1 1 d . . . . .
H3 H 0.352540 0.404561 0.047104 0.025 Uiso 1 1 calc R . . . .
C4 C 0.5196(4) 0.44353(8) 0.1909(3) 0.0204(6) Uani 1 1 d . . . . .
H4 H 0.594067 0.418841 0.234659 0.025 Uiso 1 1 calc R . . . .
C5 C 0.5551(3) 0.48785(9) 0.2408(2) 0.0175(5) Uani 1 1 d . . . . .
C6 C 0.7179(4) 0.49641(9) 0.3568(3) 0.0234(6) Uani 1 1 d . . . . .
H6A H 0.770643 0.526354 0.347472 0.035 Uiso 1 1 calc GR . . . .
H6B H 0.808394 0.472268 0.362348 0.035 Uiso 1 1 calc GR . . . .
H6C H 0.681585 0.496239 0.436474 0.035 Uiso 1 1 calc GR . . . .
C7 C 0.2114(3) 0.55594(8) 0.0030(2) 0.0144(5) Uani 1 1 d . . . . .
C8 C 0.0756(4) 0.55322(9) -0.1167(3) 0.0181(5) Uani 1 1 d . . . . .
H8 H 0.036691 0.524150 -0.155407 0.022 Uiso 1 1 calc R . . . .
C9 C -0.0021(4) 0.59288(9) -0.1788(3) 0.0213(6) Uani 1 1 d . . . . .
H9 H -0.099221 0.591648 -0.258544 0.026 Uiso 1 1 calc R . . . .
C10 C 0.0644(4) 0.63458(9) -0.1226(3) 0.0212(6) Uani 1 1 d . . . . .
H10 H 0.018223 0.662433 -0.166354 0.025 Uiso 1 1 calc R . . . .
C11 C 0.1981(3) 0.63568(8) -0.0027(2) 0.0156(5) Uani 1 1 d . . . . .
C12 C 0.2719(3) 0.68187(8) 0.0529(3) 0.0168(5) Uani 1 1 d . . . . .
H12A H 0.362201 0.677697 0.140253 0.020 Uiso 1 1 calc R . . . .
H12B H 0.333714 0.696670 -0.004796 0.020 Uiso 1 1 calc R . . . .
C13 C -0.0051(4) 0.69990(10) 0.1233(3) 0.0224(6) Uani 1 1 d . . . . .
H13 H -0.016298 0.671292 0.162670 0.027 Uiso 1 1 calc R . . . .
C14 C -0.1121(4) 0.73707(11) 0.1149(3) 0.0278(7) Uani 1 1 d . . . . .
H14 H -0.213248 0.739621 0.147073 0.033 Uiso 1 1 calc R . . . .
C15 C 0.0941(4) 0.75424(9) 0.0206(3) 0.0194(6) Uani 1 1 d . . . . .
H15 H 0.163071 0.770437 -0.024733 0.023 Uiso 1 1 calc R . . . .
C16 C -0.1289(5) 0.81619(11) 0.0143(3) 0.0450(9) Uani 1 1 d . . . . .
H16A H -0.047499 0.835121 -0.018566 0.068 Uiso 1 1 calc GR . . . .
H16B H -0.147474 0.830972 0.091164 0.068 Uiso 1 1 calc GR . . . .
H16C H -0.246114 0.812849 -0.054026 0.068 Uiso 1 1 calc GR . . . .
C17 C 0.3545(3) 0.63950(9) 0.3270(3) 0.0189(6) Uani 1 1 d . . . . .
C18 C 0.6208(4) 0.61373(8) 0.2356(2) 0.0167(5) Uani 1 1 d . . . . .
C19 C 0.5387(4) 0.57584(9) 0.4303(3) 0.0186(6) Uani 1 1 d . . . . .
P1 P 0.48000(9) 0.30036(2) 0.23527(7) 0.02063(17) Uani 0.356(9) 1 d D U P A 1
F1 F 0.5100(2) 0.27336(5) 0.37084(15) 0.0272(4) Uani 0.356(9) 1 d D U P A 1
F2 F 0.4484(2) 0.32687(6) 0.09945(17) 0.0328(4) Uani 0.356(9) 1 d D U P A 1
F3 F 0.4166(14) 0.3440(3) 0.2945(10) 0.0390(18) Uani 0.356(9) 1 d D U P A 1
F4 F 0.2670(10) 0.2844(3) 0.1829(9) 0.0368(17) Uani 0.356(9) 1 d D U P A 1
F5 F 0.5269(15) 0.2565(2) 0.1649(8) 0.0442(17) Uani 0.356(9) 1 d D U P A 1
F6 F 0.6767(10) 0.3173(4) 0.2745(9) 0.0475(19) Uani 0.356(9) 1 d D U P A 1
F1A F 0.5100(2) 0.27336(5) 0.37084(15) 0.0272(4) Uani 0.644(9) 1 d D U P A 2
P1A P 0.48000(9) 0.30036(2) 0.23527(7) 0.02063(17) Uani 0.644(9) 1 d D U P A 2
F5A F 0.6216(9) 0.26594(16) 0.2033(5) 0.0460(12) Uani 0.644(9) 1 d D U P A 2
F4A F 0.3135(9) 0.2687(2) 0.1733(5) 0.0545(15) Uani 0.644(9) 1 d D U P A 2
F3A F 0.3524(7) 0.3366(2) 0.2760(6) 0.0442(13) Uani 0.644(9) 1 d D U P A 2
F6A F 0.6526(6) 0.33301(15) 0.3085(5) 0.0408(11) Uani 0.644(9) 1 d D U P A 2
F2A F 0.4484(2) 0.32687(6) 0.09945(17) 0.0328(4) Uani 0.644(9) 1 d D U P A 2

loop_
_atom_site_aniso_label
_atom_site_aniso_U_11
_atom_site_aniso_U_22
_atom_site_aniso_U_33
_atom_site_aniso_U_23
_atom_site_aniso_U_13
_atom_site_aniso_U_12
Br1 0.01845(16) 0.02376(17) 0.01789(16) -0.00392(10) 0.00723(12) -0.00503(10)
Mn2 0.0135(2) 0.0112(2) 0.0118(2) -0.00175(14) 0.00246(17) -0.00140(14)
O1 0.0413(12) 0.0226(10) 0.0236(10) -0.0070(8) 0.0087(9) 0.0050(9)
O2 0.0243(11) 0.0322(11) 0.0314(11) -0.0005(9) 0.0095(9) -0.0074(9)
O3 0.0342(11) 0.0347(12) 0.0158(12) -0.0024(8) 0.0007(9) 0.0049(9)
N1 0.0147(10) 0.0136(10) 0.0139(10) 0.0013(8) 0.0077(9) -0.0001(8)
N2 0.0124(10) 0.0128(10) 0.0149(10) -0.0012(8) 0.0057(8) -0.0008(8)
N3 0.0158(10) 0.0141(11) 0.0174(11) 0.0002(8) 0.0047(9) -0.0002(8)
N4 0.0249(12) 0.0224(12) 0.0221(12) -0.0052(10) -0.0028(10) 0.0099(10)
C1 0.0158(12) 0.0143(12) 0.0155(12) 0.0005(10) 0.0086(10) -0.0006(10)
C2 0.0202(13) 0.0151(13) 0.0180(13) -0.0029(10) 0.0082(11) -0.0029(10)
C3 0.0292(15) 0.0131(13) 0.0264(15) -0.0027(11) 0.0162(13) -0.0024(11)
C4 0.0257(14) 0.0138(13) 0.0267(15) 0.0058(10) 0.0152(12) 0.0059(10)
C5 0.0205(13) 0.0182(13) 0.0173(13) 0.0039(10) 0.0108(11) 0.0020(10)
C6 0.0247(14) 0.0231(14) 0.0214(14) 0.0045(11) 0.0055(12) 0.0077(11)
C7 0.0147(12) 0.0150(13) 0.0161(13) -0.0024(9) 0.0087(10) -0.0023(9)
C8 0.0188(13) 0.0188(13) 0.0174(13) -0.0046(10) 0.0066(11) -0.0032(10)
C9 0.0185(13) 0.0262(14) 0.0158(13) -0.0005(11) 0.0005(11) -0.0006(11)
C10 0.0225(14) 0.0190(13) 0.0202(14) 0.0043(11) 0.0035(11) 0.0033(11)
C11 0.0162(12) 0.0127(12) 0.0185(13) 0.0010(10) 0.0059(10) 0.0006(10)
C12 0.0158(12) 0.0133(12) 0.0217(13) 0.0009(10) 0.0066(11) 0.0003(10)
C13 0.0192(13) 0.0300(15) 0.0183(13) 0.0025(11) 0.0063(11) -0.0005(11)
C14 0.0207(14) 0.0442(18) 0.0187(14) -0.0031(12) 0.0062(12) 0.0063(12)
C15 0.0221(14) 0.0154(13) 0.0166(13) 0.0005(10) -0.0001(11) 0.0001(10)
C16 0.057(2) 0.0295(17) 0.0376(19) -0.0034(14) -0.0013(17) 0.0255(16)
C17 0.0179(13) 0.0180(13) 0.0174(13) -0.0010(11) 0.0005(11) -0.0025(11)
C18 0.0248(15) 0.0103(12) 0.0106(12) -0.0005(9) -0.0012(11) 0.0043(11)
C19 0.0183(13) 0.0171(13) 0.0201(16) -0.0035(10) 0.0054(12) -0.0020(10)
P1 0.0235(4) 0.0177(3) 0.0224(4) 0.0051(3) 0.0096(3) 0.0023(3)
F1 0.0257(8) 0.0303(8) 0.0243(8) 0.0096(7) 0.0059(7) -0.0029(7)
F2 0.0415(10) 0.0317(9) 0.0309(9) 0.0159(7) 0.0193(8) 0.0117(7)
F3 0.060(4) 0.022(3) 0.033(3) -0.010(2) 0.012(3) -0.003(3)
F4 0.030(3) 0.044(4) 0.031(3) 0.019(3) 0.001(2) 0.000(2)
F5 0.069(4) 0.029(3) 0.040(3) 0.005(2) 0.025(3) 0.025(3)
F6 0.028(3) 0.062(4) 0.050(4) 0.022(3) 0.008(3) -0.009(3)
F1A 0.0257(8) 0.0303(8) 0.0243(8) 0.0096(7) 0.0059(7) -0.0029(7)
P1A 0.0235(4) 0.0177(3) 0.0224(4) 0.0051(3) 0.0096(3) 0.0023(3)
F5A 0.068(3) 0.044(2) 0.034(2) 0.0172(15) 0.027(2) 0.039(2)
F4A 0.066(3) 0.054(3) 0.0274(18) 0.008(2) -0.009(2) -0.037(2)
F3A 0.036(2) 0.061(3) 0.038(2) 0.0075(19) 0.014(2) 0.030(2)
F6A 0.044(2) 0.028(2) 0.045(2) 0.0037(15) 0.0052(16) -0.0136(15)
F2A 0.0415(10) 0.0317(9) 0.0309(9) 0.0159(7) 0.0193(8) 0.0117(7)

loop_
_atom_type_symbol
_atom_type_description
_atom_type_scat_dispersion_real
_atom_type_scat_dispersion_imag
_atom_type_scat_source
C C 0.0181 0.0091 'International Tables Vol C Tables 4.2.6.8 and 6.1.1.4'
H H 0.0000 0.0000 'International Tables Vol C Tables 4.2.6.8 and 6.1.1.4'
Br Br -0.6763 1.2805 'International Tables Vol C Tables 4.2.6.8 and 6.1.1.4'
F F 0.0727 0.0534 'International Tables Vol C Tables 4.2.6.8 and 6.1.1.4'
Mn Mn -0.5299 2.8052 'International Tables Vol C Tables 4.2.6.8 and 6.1.1.4'
N N 0.0311 0.0180 'International Tables Vol C Tables 4.2.6.8 and 6.1.1.4'
O O 0.0492 0.0322 'International Tables Vol C Tables 4.2.6.8 and 6.1.1.4'
P P 0.2955 0.4335 'International Tables Vol C Tables 4.2.6.8 and 6.1.1.4'

loop_
_geom_angle_atom_site_label_1
_geom_angle_atom_site_label_2
_geom_angle_atom_site_label_3
_geom_angle
N1 Mn2 Br1 86.37(6)
N1 Mn2 N2 79.00(8)
N2 Mn2 Br1 87.13(6)
C17 Mn2 Br1 82.93(8)
C17 Mn2 N1 169.20(10)
C17 Mn2 N2 98.94(10)
C17 Mn2 C18 93.44(11)
C17 Mn2 C19 82.68(11)
C18 Mn2 Br1 176.22(8)
C18 Mn2 N1 97.23(9)
C18 Mn2 N2 92.40(9)
C19 Mn2 Br1 88.88(8)
C19 Mn2 N1 98.62(10)
C19 Mn2 N2 175.47(10)
C19 Mn2 C18 91.72(11)
C1 N1 Mn2 111.92(15)
C5 N1 Mn2 128.86(17)
C5 N1 C1 118.2(2)
C7 N2 Mn2 111.72(16)
C11 N2 Mn2 130.40(16)
C11 N2 C7 117.2(2)
C13 N3 C12 126.1(2)
C15 N3 C12 125.2(2)
C15 N3 C13 108.7(2)
C14 N4 C16 125.5(3)
C15 N4 C14 109.0(2)
C15 N4 C16 125.4(3)
N1 C1 C2 122.5(2)
N1 C1 C7 115.8(2)
C2 C1 C7 121.7(2)
C1 C2 H2 120.6
C3 C2 C1 118.9(2)
C3 C2 H2 120.6
C2 C3 H3 120.7
C4 C3 C2 118.6(2)
C4 C3 H3 120.7
C3 C4 H4 119.5
C3 C4 C5 120.9(2)
C5 C4 H4 119.5
N1 C5 C4 120.6(2)
N1 C5 C6 119.9(2)
C4 C5 C6 119.4(2)
C5 C6 H6A 109.5
C5 C6 H6B 109.5
C5 C6 H6C 109.5
H6A C6 H6B 109.5
H6A C6 H6C 109.5
H6B C6 H6C 109.5
N2 C7 C1 115.3(2)
N2 C7 C8 122.2(2)
C8 C7 C1 122.4(2)
C7 C8 H8 120.2
C9 C8 C7 119.6(2)
C9 C8 H8 120.2
C8 C9 H9 120.8
C8 C9 C10 118.5(2)
C10 C9 H9 120.8
C9 C10 H10 120.1
C11 C10 C9 119.9(2)
C11 C10 H10 120.1
N2 C11 C10 122.2(2)
N2 C11 C12 119.5(2)
C10 C11 C12 118.2(2)
N3 C12 C11 110.1(2)
N3 C12 H12A 109.6
N3 C12 H12B 109.6
C11 C12 H12A 109.6
C11 C12 H12B 109.6
H12A C12 H12B 108.2
N3 C13 H13 126.6
C14 C13 N3 106.8(2)
C14 C13 H13 126.6
N4 C14 H14 126.5
C13 C14 N4 107.0(2)
C13 C14 H14 126.5
N3 C15 H15 125.7
N4 C15 N3 108.5(2)
N4 C15 H15 125.7
N4 C16 H16A 109.5
N4 C16 H16B 109.5
N4 C16 H16C 109.5
H16A C16 H16B 109.5
H16A C16 H16C 109.5
H16B C16 H16C 109.5
O1 C17 Mn2 174.6(2)
O2 C18 Mn2 176.8(2)
O3 C19 Mn2 174.0(2)
F1 P1 F4 91.3(3)
F2 P1 F1 179.39(11)
F2 P1 F4 88.2(3)
F3 P1 F1 90.2(4)
F3 P1 F2 90.0(4)
F3 P1 F4 87.8(4)
F3 P1 F5 174.7(4)
F5 P1 F1 92.8(3)
F5 P1 F2 86.9(3)
F5 P1 F4 87.8(4)
F6 P1 F1 93.1(3)
F6 P1 F2 87.5(3)
F6 P1 F3 92.0(5)
F6 P1 F4 175.6(5)
F6 P1 F5 92.2(5)
F1A P1A F6A 88.81(18)
F5A P1A F1A 88.32(15)
F5A P1A F6A 87.5(2)
F5A P1A F2A 91.65(15)
F4A P1A F1A 88.1(2)
F4A P1A F5A 93.8(3)
F4A P1A F3A 90.5(3)
F4A P1A F6A 176.6(3)
F4A P1A F2A 91.2(2)
F3A P1A F1A 90.2(2)
F3A P1A F5A 175.3(2)
F3A P1A F6A 88.0(2)
F3A P1A F2A 89.9(2)
F2A P1A F1A 179.39(11)
F2A P1A F6A 91.80(18)

loop_
_geom_bond_atom_site_label_1
_geom_bond_atom_site_label_2
_geom_bond_distance
Br1 Mn2 2.5293(4)
Mn2 N1 2.077(2)
Mn2 N2 2.086(2)
Mn2 C17 1.810(3)
Mn2 C18 1.825(3)
Mn2 C19 1.811(3)
O1 C17 1.146(3)
O2 C18 1.109(3)
O3 C19 1.149(3)
N1 C1 1.360(3)
N1 C5 1.360(3)
N2 C7 1.363(3)
N2 C11 1.360(3)
N3 C12 1.466(3)
N3 C13 1.377(4)
N3 C15 1.328(3)
N4 C14 1.374(4)
N4 C15 1.319(4)
N4 C16 1.471(4)
C1 C2 1.391(4)
C1 C7 1.474(4)
C2 H2 0.9500
C2 C3 1.382(4)
C3 H3 0.9500
C3 C4 1.371(4)
C4 H4 0.9500
C4 C5 1.392(4)
C5 C6 1.495(4)
C6 H6A 0.9800
C6 H6B 0.9800
C6 H6C 0.9800
C7 C8 1.390(4)
C8 H8 0.9500
C8 C9 1.376(4)
C9 H9 0.9500
C9 C10 1.382(4)
C10 H10 0.9500
C10 C11 1.382(4)
C11 C12 1.510(3)
C12 H12A 0.9900
C12 H12B 0.9900
C13 H13 0.9500
C13 C14 1.347(4)
C14 H14 0.9500
C15 H15 0.9500
C16 H16A 0.9800
C16 H16B 0.9800
C16 H16C 0.9800
P1 F1 1.6078(16)
P1 F2 1.6016(17)
P1 F3 1.566(8)
P1 F4 1.634(7)
P1 F5 1.582(6)
P1 F6 1.528(7)
F1A P1A 1.6078(16)
P1A F5A 1.597(3)
P1A F4A 1.556(4)
P1A F3A 1.593(4)
P1A F6A 1.630(4)
P1A F2A 1.6016(17)

loop_
_geom_torsion_atom_site_label_1
_geom_torsion_atom_site_label_2
_geom_torsion_atom_site_label_3
_geom_torsion_atom_site_label_4
_geom_torsion
Mn2 N1 C1 C2 -165.37(19)
Mn2 N1 C1 C7 18.0(2)
Mn2 N1 C5 C4 161.45(18)
Mn2 N1 C5 C6 -20.1(3)
Mn2 N2 C7 C1 -18.1(2)
Mn2 N2 C7 C8 164.79(19)
Mn2 N2 C11 C10 -163.69(19)
Mn2 N2 C11 C12 18.0(3)
N1 C1 C2 C3 0.9(4)
N1 C1 C7 N2 0.1(3)
N1 C1 C7 C8 177.2(2)
N2 C7 C8 C9 2.2(4)
N2 C11 C12 N3 -124.8(2)
N3 C13 C14 N4 -0.1(3)
C1 N1 C5 C4 -5.7(3)
C1 N1 C5 C6 172.7(2)
C1 C2 C3 C4 -3.7(4)
C1 C7 C8 C9 -174.8(2)
C2 C1 C7 N2 -176.5(2)
C2 C1 C7 C8 0.6(4)
C2 C3 C4 C5 1.9(4)
C3 C4 C5 N1 2.9(4)
C3 C4 C5 C6 -175.5(2)
C5 N1 C1 C2 3.9(3)
C5 N1 C1 C7 -172.7(2)
C7 N2 C11 C10 5.8(3)
C7 N2 C11 C12 -172.6(2)
C7 C1 C2 C3 177.3(2)
C7 C8 C9 C10 3.2(4)
C8 C9 C10 C11 -3.9(4)
C9 C10 C11 N2 -0.6(4)
C9 C10 C11 C12 177.8(2)
C10 C11 C12 N3 56.8(3)
C11 N2 C7 C1 170.6(2)
C11 N2 C7 C8 -6.6(3)
C12 N3 C13 C14 178.3(2)
C12 N3 C15 N4 -178.0(2)
C13 N3 C12 C11 51.4(3)
C13 N3 C15 N4 0.5(3)
C14 N4 C15 N3 -0.6(3)
C15 N3 C12 C11 -130.4(3)
C15 N3 C13 C14 -0.2(3)
C15 N4 C14 C13 0.5(3)
C16 N4 C14 C13 176.6(3)
C16 N4 C15 N3 -176.8(3)
